data_4307185
loop_
_publ_author_name
'Jie Zhang'
'Ruifang Cai'
'Zhenxia Chen'
'Xigeng Zhou'

_publ_section_title
;
Facile Construction of Lanthanide Metallomacrocycles with the Bridging
Imidazolate and Triazolate Ligands and Their Ring Expansions
;
_journal_name_full 'Inorganic Chemistry'
_journal_page_first 321
_journal_page_last 327
_journal_paper_doi 10.1021/ic061722f
_journal_volume 46
_journal_year 2007
_chemical_formula_sum 'C64 H80 N12 O2 Yb4'
_chemical_formula_weight 1741.56
_chemical_name_systematic
; 
 ? 
;
_space_group_IT_number 220
_symmetry_cell_setting cubic
_symmetry_space_group_name_Hall 'I -4bd 2c 3'
_symmetry_space_group_name_H-M 'I -4 3 d'
_atom_sites_solution_hydrogens geom
_atom_sites_solution_primary direct
_atom_sites_solution_secondary difmap
_audit_creation_method SHELXL-97
_cell_angle_alpha 90.00
_cell_angle_beta 90.00
_cell_angle_gamma 90.00
_cell_formula_units_Z 12
_cell_length_a 27.827(3)
_cell_length_b 27.827(3)
_cell_length_c 27.827(3)
_cell_measurement_reflns_used 936
_cell_measurement_temperature 293(2)
_cell_measurement_theta_max 16.282
_cell_measurement_theta_min 2.314
_cell_volume 21548(4)
_computing_cell_refinement 'Bruker SMART'
_computing_data_collection 'Bruker SMART'
_computing_data_reduction 'Bruker SHELXTL'
_computing_molecular_graphics 'Bruker SHELXTL'
_computing_publication_material 'Bruker SHELXTL'
_computing_structure_refinement 'SHELXL-97 (Sheldrick, 1997)'
_computing_structure_solution 'SHELXS-97 (Sheldrick, 1990)'
_diffrn_ambient_temperature 293(2)
_diffrn_measured_fraction_theta_full 0.999
_diffrn_measured_fraction_theta_max 0.999
_diffrn_measurement_device_type 'CCD area detector'
_diffrn_measurement_method 'phi and omega scans'
_diffrn_radiation_monochromator graphite
_diffrn_radiation_source 'fine-focus sealed tube'
_diffrn_radiation_type MoK\a
_diffrn_radiation_wavelength 0.71073
_diffrn_reflns_av_R_equivalents 0.1086
_diffrn_reflns_av_sigmaI/netI 0.0427
_diffrn_reflns_limit_h_max 34
_diffrn_reflns_limit_h_min -24
_diffrn_reflns_limit_k_max 34
_diffrn_reflns_limit_k_min -33
_diffrn_reflns_limit_l_max 33
_diffrn_reflns_limit_l_min -34
_diffrn_reflns_number 47719
_diffrn_reflns_theta_full 26.00
_diffrn_reflns_theta_max 26.00
_diffrn_reflns_theta_min 1.79
_diffrn_standards_decay_% 6.22
_exptl_absorpt_coefficient_mu 5.206
_exptl_absorpt_correction_T_max 0.6240
_exptl_absorpt_correction_T_min 0.4224
_exptl_absorpt_correction_type multi-scan
_exptl_absorpt_process_details sadabs
_exptl_crystal_density_diffrn 1.611
_exptl_crystal_density_method 'not measured'
_exptl_crystal_F_000 10128
_exptl_crystal_size_max 0.20
_exptl_crystal_size_mid 0.15
_exptl_crystal_size_min 0.10
_refine_diff_density_max 1.151
_refine_diff_density_min -0.448
_refine_diff_density_rms 0.179
_refine_ls_abs_structure_details 'Flack H D (1983), Acta Cryst. A39, 876-881'
_refine_ls_abs_structure_Flack -0.06(4)
_refine_ls_extinction_method none
_refine_ls_goodness_of_fit_ref 1.083
_refine_ls_hydrogen_treatment constr
_refine_ls_matrix_type full
_refine_ls_number_parameters 178
_refine_ls_number_reflns 3546
_refine_ls_number_restraints 6
_refine_ls_restrained_S_all 1.083
_refine_ls_R_factor_all 0.0849
_refine_ls_R_factor_gt 0.0474
_refine_ls_shift/su_max 0.005
_refine_ls_shift/su_mean 0.001
_refine_ls_structure_factor_coef Fsqd
_refine_ls_weighting_details 'calc w=1/[\s^2^(Fo^2^)+(0.0736P)^2^+0.0000P] where P=(Fo^2^+2Fc^2^)/3'
_refine_ls_weighting_scheme calc
_refine_ls_wR_factor_gt 0.1110
_refine_ls_wR_factor_ref 0.1353
_reflns_number_gt 2468
_reflns_number_total 3546
_reflns_threshold_expression >2sigma(I)
_cod_data_source_file ic061722fsi20061018_095822.cif
_cod_data_source_block f50127d
_cod_depositor_comments
;
The following automatic conversions were performed:
'_symmetry_cell_setting' value 'Cubic' changed to 'cubic' according to
'/home/saulius/struct/CIF-dictionaries/cif_core.dic' dictionary named
'cif_core.dic' version 2.4.1 from 2010-06-29.

Automatic conversion script
Id: cif_fix_enum 1527 2010-12-29 10:47:43Z saulius 
;
_cod_database_code 4307185

loop_
_symmetry_equiv_pos_as_xyz
'x, y, z'
'-x+1/2, -y, z+1/2'
'-x, y+1/2, -z+1/2'
'x+1/2, -y+1/2, -z'
'z, x, y'
'z+1/2, -x+1/2, -y'
'-z+1/2, -x, y+1/2'
'-z, x+1/2, -y+1/2'
'y, z, x'
'-y, z+1/2, -x+1/2'
'y+1/2, -z+1/2, -x'
'-y+1/2, -z, x+1/2'
'y+1/4, x+1/4, z+1/4'
'-y+1/4, -x+3/4, z+3/4'
'y+3/4, -x+1/4, -z+3/4'
'-y+3/4, x+3/4, -z+1/4'
'x+1/4, z+1/4, y+1/4'
'-x+3/4, z+3/4, -y+1/4'
'-x+1/4, -z+3/4, y+3/4'
'x+3/4, -z+1/4, -y+3/4'
'z+1/4, y+1/4, x+1/4'
'z+3/4, -y+1/4, -x+3/4'
'-z+3/4, y+3/4, -x+1/4'
'-z+1/4, -y+3/4, x+3/4'
'x+1/2, y+1/2, z+1/2'
'-x+1, -y+1/2, z+1'
'-x+1/2, y+1, -z+1'
'x+1, -y+1, -z+1/2'
'z+1/2, x+1/2, y+1/2'
'z+1, -x+1, -y+1/2'
'-z+1, -x+1/2, y+1'
'-z+1/2, x+1, -y+1'
'y+1/2, z+1/2, x+1/2'
'-y+1/2, z+1, -x+1'
'y+1, -z+1, -x+1/2'
'-y+1, -z+1/2, x+1'
'y+3/4, x+3/4, z+3/4'
'-y+3/4, -x+5/4, z+5/4'
'y+5/4, -x+3/4, -z+5/4'
'-y+5/4, x+5/4, -z+3/4'
'x+3/4, z+3/4, y+3/4'
'-x+5/4, z+5/4, -y+3/4'
'-x+3/4, -z+5/4, y+5/4'
'x+5/4, -z+3/4, -y+5/4'
'z+3/4, y+3/4, x+3/4'
'z+5/4, -y+3/4, -x+5/4'
'-z+5/4, y+5/4, -x+3/4'
'-z+3/4, -y+5/4, x+5/4'

loop_
_atom_site_label
_atom_site_type_symbol
_atom_site_fract_x
_atom_site_fract_y
_atom_site_fract_z
_atom_site_U_iso_or_equiv
_atom_site_adp_type
_atom_site_occupancy
_atom_site_symmetry_multiplicity
_atom_site_calc_flag
_atom_site_refinement_flags
_atom_site_disorder_assembly
_atom_site_disorder_group
Yb1 Yb 0.07726(2) 0.09943(2) 0.39311(2) 0.0675(2) Uani 1 1 d . . .
N1 N 0.1102(4) 0.1781(4) 0.3787(4) 0.075(3) Uani 1 1 d . . .
N2 N 0.1107(4) 0.2581(4) 0.3766(4) 0.076(3) Uani 1 1 d . . .
N3 N 0.1558(3) 0.2418(4) 0.3643(4) 0.077(3) Uani 1 1 d . . .
C1 C 0.0708(9) 0.0614(10) 0.3080(7) 0.121(6) Uani 1 1 d D . .
C2 C 0.1126(15) 0.0879(8) 0.3078(9) 0.148(10) Uani 1 1 d . . .
H2A H 0.1198 0.1140 0.2853 0.177 Uiso 1 1 calc R . .
C3 C 0.1442(9) 0.0690(9) 0.3392(10) 0.128(8) Uani 1 1 d . . .
H3A H 0.1784 0.0773 0.3419 0.154 Uiso 1 1 calc R . .
C4 C 0.1235(11) 0.0292(8) 0.3558(10) 0.147(9) Uani 1 1 d . . .
H4A H 0.1403 0.0045 0.3745 0.177 Uiso 1 1 calc R . .
C5 C 0.0772(10) 0.0239(7) 0.3376(9) 0.124(7) Uani 1 1 d . . .
H5A H 0.0565 -0.0044 0.3406 0.149 Uiso 1 1 calc R . .
C6 C 0.0292(10) 0.0724(10) 0.2751(8) 0.190(12) Uani 1 1 d D . .
H6A H 0.0330 0.0549 0.2456 0.285 Uiso 1 1 calc R . .
H6B H 0.0285 0.1062 0.2684 0.285 Uiso 1 1 calc R . .
H6C H -0.0003 0.0630 0.2903 0.285 Uiso 1 1 calc R . .
C7 C 0.1302(6) 0.0850(10) 0.4683(7) 0.166(16) Uani 1 1 d GD . .
C8 C 0.0992(10) 0.0497(6) 0.4694(7) 0.190(18) Uani 1 1 d GD . .
H8A H 0.1074 0.0154 0.4697 0.228 Uiso 1 1 calc R . .
C9 C 0.0569(8) 0.0677(9) 0.4790(6) 0.21(2) Uani 1 1 d G . .
H9A H 0.0283 0.0492 0.4877 0.251 Uiso 1 1 calc R . .
C10 C 0.0618(8) 0.1143(9) 0.4839(5) 0.191(18) Uani 1 1 d G . .
H10A H 0.0374 0.1360 0.4972 0.230 Uiso 1 1 calc R . .
C11 C 0.1071(10) 0.1249(6) 0.4773(6) 0.177(16) Uani 1 1 d GD . .
H11A H 0.1221 0.1558 0.4851 0.213 Uiso 1 1 calc R . .
C12 C 0.1854(7) 0.0809(19) 0.4574(16) 0.43(4) Uani 1 1 d D . .
H12A H 0.2026 0.0766 0.4870 0.649 Uiso 1 1 calc R . .
H12B H 0.1962 0.1098 0.4419 0.649 Uiso 1 1 calc R . .
H12C H 0.1910 0.0539 0.4367 0.649 Uiso 1 1 calc R . .
C13 C 0.0863(4) 0.2194(5) 0.3853(4) 0.069(3) Uani 1 1 d . . .
H13A H 0.0544 0.2203 0.3955 0.082 Uiso 1 1 calc R . .
C14 C 0.1538(4) 0.1955(5) 0.3650(5) 0.073(3) Uani 1 1 d . . .
H14A H 0.1797 0.1759 0.3570 0.087 Uiso 1 1 calc R . .
C15 C 0.0354(7) 0.2773(10) 0.4884(7) 0.155(9) Uani 1 1 d D . .
H15A H 0.0350 0.3110 0.4795 0.186 Uiso 1 1 calc R . .
H15B H 0.0675 0.2645 0.4840 0.186 Uiso 1 1 calc R . .
C16 C 0.0179(11) 0.2700(9) 0.5390(7) 0.21(2) Uani 1 1 d D . .
H16A H 0.0447 0.2621 0.5598 0.250 Uiso 1 1 calc R . .
H16B H 0.0030 0.2992 0.5508 0.250 Uiso 1 1 calc R . .
O1 O 0.0000 0.2500 0.4617(6) 0.144(8) Uani 1 2 d SD . .

loop_
_atom_site_aniso_label
_atom_site_aniso_U_11
_atom_site_aniso_U_22
_atom_site_aniso_U_33
_atom_site_aniso_U_23
_atom_site_aniso_U_13
_atom_site_aniso_U_12
Yb1 0.0730(4) 0.0603(3) 0.0694(4) 0.0037(3) 0.0055(3) 0.0105(3)
N1 0.067(6) 0.069(6) 0.088(7) 0.004(6) 0.023(6) 0.014(5)
N2 0.064(6) 0.063(6) 0.100(8) 0.000(6) 0.010(6) -0.006(5)
N3 0.056(6) 0.070(7) 0.104(8) 0.006(6) 0.019(6) -0.006(5)
C1 0.16(2) 0.124(18) 0.080(12) -0.042(12) 0.003(13) -0.011(16)
C2 0.24(3) 0.101(16) 0.106(16) -0.017(13) 0.080(19) -0.02(2)
C3 0.116(15) 0.107(17) 0.16(2) -0.057(16) 0.047(15) -0.008(13)
C4 0.16(2) 0.081(14) 0.20(2) -0.037(16) 0.02(2) 0.046(15)
C5 0.135(19) 0.084(12) 0.15(2) -0.032(14) 0.038(16) 0.010(13)
C6 0.23(3) 0.20(3) 0.136(18) -0.089(19) -0.01(2) 0.05(2)
C7 0.088(13) 0.28(5) 0.125(19) 0.07(3) -0.014(13) -0.03(2)
C8 0.28(4) 0.15(2) 0.14(2) 0.032(18) -0.03(3) 0.13(3)
C9 0.30(5) 0.24(3) 0.092(19) 0.08(3) -0.07(2) -0.14(4)
C10 0.18(3) 0.35(5) 0.038(9) 0.00(2) 0.017(15) 0.12(3)
C11 0.37(5) 0.090(14) 0.066(13) 0.019(11) -0.05(2) -0.05(2)
C12 0.58(12) 0.47(10) 0.25(6) -0.03(5) -0.07(7) 0.18(9)
C13 0.057(7) 0.074(8) 0.074(8) -0.003(7) 0.006(6) 0.019(7)
C14 0.058(7) 0.083(9) 0.077(8) 0.009(7) 0.022(7) 0.009(6)
C15 0.127(17) 0.20(3) 0.132(18) -0.046(18) -0.044(15) 0.009(17)
C16 0.34(5) 0.15(3) 0.142(19) -0.012(15) -0.12(3) 0.11(3)
O1 0.099(12) 0.23(2) 0.101(12) 0.000 0.000 0.019(16)

loop_
_atom_type_symbol
_atom_type_description
_atom_type_scat_dispersion_real
_atom_type_scat_dispersion_imag
_atom_type_scat_source
C C 0.0033 0.0016 'International Tables Vol C Tables 4.2.6.8 and 6.1.1.4'
H H 0.0000 0.0000 'International Tables Vol C Tables 4.2.6.8 and 6.1.1.4'
N N 0.0061 0.0033 'International Tables Vol C Tables 4.2.6.8 and 6.1.1.4'
O O 0.0106 0.0060 'International Tables Vol C Tables 4.2.6.8 and 6.1.1.4'
Yb Yb -0.3850 5.5486 'International Tables Vol C Tables 4.2.6.8 and 6.1.1.4'

loop_
_geom_angle_atom_site_label_1
_geom_angle_atom_site_label_2
_geom_angle_atom_site_label_3
_geom_angle
_geom_angle_site_symmetry_1
_geom_angle_site_symmetry_3
_geom_angle_publ_flag
N2 Yb1 N3 34.2(3) 15_455 15_455 ?
N2 Yb1 N1 80.8(3) 15_455 . ?
N3 Yb1 N1 114.8(3) 15_455 . ?
N2 Yb1 C3 129.7(8) 15_455 . ?
N3 Yb1 C3 131.3(7) 15_455 . ?
N1 Yb1 C3 85.7(6) . . ?
N2 Yb1 C4 134.1(8) 15_455 . ?
N3 Yb1 C4 114.7(8) 15_455 . ?
N1 Yb1 C4 115.8(8) . . ?
C3 Yb1 C4 30.3(7) . . ?
N2 Yb1 C11 110.7(7) 15_455 . ?
N3 Yb1 C11 114.4(7) 15_455 . ?
N1 Yb1 C11 77.3(4) . . ?
C3 Yb1 C11 113.0(9) . . ?
C4 Yb1 C11 114.6(9) . . ?
N2 Yb1 C7 138.3(6) 15_455 . ?
N3 Yb1 C7 128.7(5) 15_455 . ?
N1 Yb1 C7 93.4(6) . . ?
C3 Yb1 C7 90.4(8) . . ?
C4 Yb1 C7 85.6(9) . . ?
C11 Yb1 C7 29.3(3) . . ?
N2 Yb1 C2 99.2(10) 15_455 . ?
N3 Yb1 C2 107.0(10) 15_455 . ?
N1 Yb1 C2 79.3(6) . . ?
C3 Yb1 C2 30.5(7) . . ?
C4 Yb1 C2 48.9(8) . . ?
C11 Yb1 C2 138.0(11) . . ?
C7 Yb1 C2 120.3(11) . . ?
N2 Yb1 C10 90.9(5) 15_455 . ?
N3 Yb1 C10 85.9(6) 15_455 . ?
N1 Yb1 C10 94.6(7) . . ?
C3 Yb1 C10 138.6(8) . . ?
C4 Yb1 C10 126.8(8) . . ?
C11 Yb1 C10 29.3(2) . . ?
C7 Yb1 C10 48.2(4) . . ?
C2 Yb1 C10 167.1(11) . . ?
N2 Yb1 C1 85.5(6) 15_455 . ?
N3 Yb1 C1 80.1(6) 15_455 . ?
N1 Yb1 C1 104.2(7) . . ?
C3 Yb1 C1 51.5(7) . . ?
C4 Yb1 C1 49.8(8) . . ?
C11 Yb1 C1 163.6(8) . . ?
C7 Yb1 C1 135.4(8) . . ?
C2 Yb1 C1 30.8(7) . . ?
C10 Yb1 C1 160.0(9) . . ?
N2 Yb1 C8 130.5(6) 15_455 . ?
N3 Yb1 C8 105.7(7) 15_455 . ?
N1 Yb1 C8 122.0(6) . . ?
C3 Yb1 C8 97.5(10) . . ?
C4 Yb1 C8 78.8(8) . . ?
C11 Yb1 C8 48.1(4) . . ?
C7 Yb1 C8 29.2(3) . . ?
C2 Yb1 C8 126.2(9) . . ?
C10 Yb1 C8 48.0(4) . . ?
C1 Yb1 C8 122.8(7) . . ?
N2 Yb1 C5 104.4(7) 15_455 . ?
N3 Yb1 C5 84.2(6) 15_455 . ?
N1 Yb1 C5 129.4(6) . . ?
C3 Yb1 C5 51.8(7) . . ?
C4 Yb1 C5 31.2(7) . . ?
C11 Yb1 C5 139.3(8) . . ?
C7 Yb1 C5 110.7(9) . . ?
C2 Yb1 C5 50.0(7) . . ?
C10 Yb1 C5 134.8(8) . . ?
C1 Yb1 C5 29.9(6) . . ?
C8 Yb1 C5 93.1(8) . . ?
C13 N1 C14 100.2(11) . . ?
C13 N1 Yb1 124.6(8) . . ?
C14 N1 Yb1 135.2(9) . . ?
C13 N2 N3 104.6(10) . . ?
C13 N2 Yb1 176.2(10) . 40_445 ?
N3 N2 Yb1 77.0(6) . 40_445 ?
C14 N3 N2 106.6(10) . . ?
C14 N3 Yb1 172.9(10) . 40_445 ?
N2 N3 Yb1 68.8(6) . 40_445 ?
C5 C1 C2 108(2) . . ?
C5 C1 C6 129(3) . . ?
C2 C1 C6 123(3) . . ?
C5 C1 Yb1 75.4(11) . . ?
C2 C1 Yb1 74.2(11) . . ?
C6 C1 Yb1 121.6(14) . . ?
C3 C2 C1 110(2) . . ?
C3 C2 Yb1 72.6(12) . . ?
C1 C2 Yb1 75.0(11) . . ?
C4 C3 C2 105(2) . . ?
C4 C3 Yb1 75.8(12) . . ?
C2 C3 Yb1 77.0(13) . . ?
C3 C4 C5 111(2) . . ?
C3 C4 Yb1 73.9(11) . . ?
C5 C4 Yb1 76.3(11) . . ?
C1 C5 C4 105(2) . . ?
C1 C5 Yb1 74.8(10) . . ?
C4 C5 Yb1 72.5(11) . . ?
C11 C7 C8 108.0 . . ?
C11 C7 C12 125.5(13) . . ?
C8 C7 C12 126.5(13) . . ?
C11 C7 Yb1 75.1(6) . . ?
C8 C7 Yb1 76.1(7) . . ?
C12 C7 Yb1 114(2) . . ?
C9 C8 C7 108.0 . . ?
C9 C8 Yb1 75.6(7) . . ?
C7 C8 Yb1 74.7(7) . . ?
C10 C9 C8 108.0 . . ?
C10 C9 Yb1 74.9(6) . . ?
C8 C9 Yb1 75.3(7) . . ?
C11 C10 C9 108.0 . . ?
C11 C10 Yb1 74.8(7) . . ?
C9 C10 Yb1 76.0(7) . . ?
C10 C11 C7 108.0 . . ?
C10 C11 Yb1 75.9(7) . . ?
C7 C11 Yb1 75.6(7) . . ?
N2 C13 N1 115.2(11) . . ?
N3 C14 N1 113.4(12) . . ?
O1 C15 C16 100.9(17) . . ?
C16 C16 C15 108.5(13) 26_454 . ?
C15 O1 C15 118(2) . 26_454 ?

loop_
_geom_bond_atom_site_label_1
_geom_bond_atom_site_label_2
_geom_bond_distance
_geom_bond_site_symmetry_2
_geom_bond_publ_flag
Yb1 N2 2.287(11) 15_455 ?
Yb1 N3 2.390(11) 15_455 ?
Yb1 N1 2.406(11) . ?
Yb1 C3 2.537(19) . ?
Yb1 C4 2.559(18) . ?
Yb1 C11 2.584(15) . ?
Yb1 C7 2.591(17) . ?
Yb1 C2 2.591(19) . ?
Yb1 C10 2.597(14) . ?
Yb1 C1 2.600(17) . ?
Yb1 C8 2.607(17) . ?
Yb1 C5 2.608(18) . ?
Yb1 C9 2.610(18) . ?
N1 C13 1.341(15) . ?
N1 C14 1.362(16) . ?
N2 C13 1.298(16) . ?
N2 N3 1.377(14) . ?
N2 Yb1 2.287(11) 40_445 ?
N3 C14 1.292(16) . ?
N3 Yb1 2.390(11) 40_445 ?
C1 C5 1.34(3) . ?
C1 C2 1.38(3) . ?
C1 C6 1.506(17) . ?
C2 C3 1.35(3) . ?
C3 C4 1.33(3) . ?
C4 C5 1.39(3) . ?
C7 C11 1.309(12) . ?
C7 C8 1.309(12) . ?
C7 C12 1.567(14) . ?
C8 C9 1.309(12) . ?
C9 C10 1.309(12) . ?
C10 C11 1.309(12) . ?
C15 O1 1.449(15) . ?
C15 C16 1.503(18) . ?
C16 C16 1.49(5) 26_454 ?
O1 C15 1.449(15) 26_454 ?

loop_
_geom_hbond_atom_site_label_D
_geom_hbond_atom_site_label_H
_geom_hbond_atom_site_label_A
_geom_hbond_distance_DH
_geom_hbond_distance_HA
_geom_hbond_distance_DA
_geom_hbond_angle_DHA
_geom_hbond_site_symmetry_A
C13 H13A O1 0.93 2.53 3.317(16) 143.2 .
